data_7034222
loop_
_publ_author_name
'Mishra, Shashank'
'Jeanneau, Erwann'
'Mangematin, St\'ephane'
'Chermette, Henry'
'Poor Kalhor, Mahboubeh'
'Bonnefont, Guillaume'
'Fantozzi, Gilbert'
'Le Floch, Sylvie'
'Pailhes, St\'ephane'
'Daniele, St\'ephane'

_publ_section_title
;
 A convenient and quantitative route to Sn(iv)-M [M = Ti(iv), Nb(v),
 Ta(v)] heterobimetallic precursors for dense mixed-metal oxide ceramics.
;
_journal_issue 15
_journal_name_full 'Dalton transactions (Cambridge, England : 2003)'
_journal_page_first 6848
_journal_page_last 6862
_journal_paper_doi 10.1039/c5dt00339c
_journal_volume 44
_journal_year 2015
_chemical_formula_moiety
;
C15 H35 Cl4 Nb O5 Sn, 0.5(C12 H30 Cl6 O4 Sn2)
;
_chemical_formula_sum 'C21 H50 Cl7 Nb O7 Sn2'
_chemical_formula_weight 993.08
_space_group_IT_number 2
_symmetry_cell_setting triclinic
_symmetry_space_group_name_Hall '-P 1'
_symmetry_space_group_name_H-M 'P -1'
_atom_sites_solution_hydrogens geom
_atom_sites_solution_primary direct
_audit_creation_date 09-10-02
_audit_creation_method CRYSTALS_ver_12.87
_audit_update_record
;
2009-12-18 deposited with the CCDC.
2015-03-02 downloaded from the CCDC.
;
_cell_angle_alpha 83.935(5)
_cell_angle_beta 79.557(6)
_cell_angle_gamma 68.034(6)
_cell_formula_units_Z 2
_cell_length_a 9.2836(6)
_cell_length_b 10.7520(7)
_cell_length_c 20.6254(10)
_cell_measurement_reflns_used 9352
_cell_measurement_temperature 150
_cell_measurement_theta_max 29.4203
_cell_measurement_theta_min 3.3426
_cell_volume 1876.1(2)
_computing_cell_refinement
;
CrysAlisPro, Oxford Diffraction Ltd.,
Version 1.171.33.34d (release 27-02-2009 CrysAlis171 .NET)
(compiled Feb 27 2009,15:38:38)
;
_computing_data_collection
;
CrysAlisPro, Oxford Diffraction Ltd.,
Version 1.171.33.34d (release 27-02-2009 CrysAlis171 .NET)
(compiled Feb 27 2009,15:38:38)
;
_computing_data_reduction
;
CrysAlisPro, Oxford Diffraction Ltd.,
Version 1.171.33.34d (release 27-02-2009 CrysAlis171 .NET)
(compiled Feb 27 2009,15:38:38)
;
_computing_molecular_graphics 'CAMERON (Watkin et al., 1996)'
_computing_publication_material 'CRYSTALS (Betteridge et al., 2003)'
_computing_structure_refinement 'CRYSTALS (Betteridge et al., 2003)'
_computing_structure_solution 'SIR97 (Altomare et al., 1999)'
_diffrn_ambient_temperature 150
_diffrn_measured_fraction_theta_full 0.997
_diffrn_measured_fraction_theta_max 0.833
_diffrn_measurement_device 'Oxford Diffraction XCALIBUR'
_diffrn_measurement_device_type Area
_diffrn_measurement_method \w
_diffrn_radiation_monochromator graphite
_diffrn_radiation_type 'Mo K\a'
_diffrn_radiation_wavelength 0.71069
_diffrn_reflns_av_R_equivalents 0.032
_diffrn_reflns_limit_h_max 11
_diffrn_reflns_limit_h_min -9
_diffrn_reflns_limit_k_max 14
_diffrn_reflns_limit_k_min -9
_diffrn_reflns_limit_l_max 26
_diffrn_reflns_limit_l_min -28
_diffrn_reflns_number 14493
_diffrn_reflns_theta_full 25.977
_diffrn_reflns_theta_max 29.519
_diffrn_reflns_theta_min 3.355
_diffrn_standards_number 0
_exptl_absorpt_coefficient_mu 2.153
_exptl_absorpt_correction_T_max 0.701
_exptl_absorpt_correction_T_min 0.524
_exptl_absorpt_correction_type analytical
_exptl_absorpt_process_details
;
CrysAlisPro, Oxford Diffraction Ltd.,
Version 1.171.33.34d (release 27-02-2009 CrysAlis171 .NET)
(compiled Feb 27 2009,15:38:38)
Analytical numeric absorption correction using a multifaceted crystal
model based on expressions derived by R.C. Clark & J.S. Reid.
(Clark, R. C. & Reid, J. S. (1995). Acta Cryst. A51, 887-897)
;
_exptl_crystal_colour colorless
_exptl_crystal_density_diffrn 1.758
_exptl_crystal_density_method 'not measured'
_exptl_crystal_description block
_exptl_crystal_F_000 984
_exptl_crystal_size_max 0.452
_exptl_crystal_size_mid 0.344
_exptl_crystal_size_min 0.197
_refine_diff_density_max 1.31
_refine_diff_density_min -1.70
_refine_ls_extinction_method None
_refine_ls_goodness_of_fit_ref 0.9527
_refine_ls_hydrogen_treatment none
_refine_ls_matrix_type full
_refine_ls_number_parameters 343
_refine_ls_number_reflns 8707
_refine_ls_number_restraints 0
_refine_ls_R_factor_all 0.0513
_refine_ls_R_factor_gt 0.0395
_refine_ls_shift/su_max 0.0015505
_refine_ls_shift/su_mean 0.2104872
_refine_ls_structure_factor_coef Fsqd
_refine_ls_weighting_details
;
Method= Modified Sheldrick
w=1/[\s^2^(F^2^) + ( 0.07P)^2^ + 3.14P]
,where P=(max(Fo^2^,0) + 2Fc^2^)/3
;
_refine_ls_weighting_scheme calc
_refine_ls_wR_factor_all 0.1109
_refine_ls_wR_factor_gt 0.1053
_refine_ls_wR_factor_ref 0.1109
_reflns_limit_h_max 11
_reflns_limit_h_min -11
_reflns_limit_k_max 14
_reflns_limit_k_min -14
_reflns_limit_l_max 28
_reflns_limit_l_min 0
_reflns_number_gt 7052
_reflns_number_total 8720
_reflns_threshold_expression I>2.0\s(I)
_oxford_diffrn_Wilson_B_factor 0.00
_oxford_diffrn_Wilson_scale 0.00
_oxford_refine_ls_r_factor_ref 0.0513
_oxford_refine_ls_scale 3.84(4)
_oxford_reflns_number_all 8707
_oxford_reflns_threshold_expression_ref I>-10.0\s(I)
_oxford_structure_analysis_title 'smr208 in P -1'
_cod_data_source_file c5dt00339c2.cif
_cod_data_source_block SMR208
_cod_depositor_comments
;
The following automatic conversions were performed:

'_symmetry_cell_setting' value 'Triclinic' changed to 'triclinic'
according to
/usr/data/users/saulius/crontab/automatic-downloads/rss-feeds/RSC/lib/dictionaries/cif_core.dic
dictionary named 'cif_core.dic' version 2.4.2 from 2011-04-26.

Automatic conversion script
Id: cif_fix_values 3086 2015-02-26 13:12:21Z robertas 

 Adding full bibliography for 7034222--7034230.cif.
;
_cod_original_sg_symbol_H-M 'P -1 '
_cod_original_formula_sum 'C21 H50 Cl7 Nb1 O7 Sn2'
_cod_database_code 7034222

loop_
_symmetry_equiv_pos_as_xyz
x,y,z
-x,-y,-z

loop_
_atom_site_label
_atom_site_type_symbol
_atom_site_fract_x
_atom_site_fract_y
_atom_site_fract_z
_atom_site_U_iso_or_equiv
_atom_site_occupancy
_atom_site_adp_type
_atom_site_refinement_flags_posn
C1 C -0.1563(4) 0.9720(4) 0.6734(2) 0.0265 1.0000 Uani .
C2 C -0.2415(5) 0.9100(6) 0.7282(3) 0.0421 1.0000 Uani .
C3 C -0.1769(5) 0.9450(5) 0.6061(2) 0.0324 1.0000 Uani .
C4 C 0.3884(5) 0.8609(4) 0.5508(2) 0.0278 1.0000 Uani .
C5 C 0.5530(5) 0.8091(5) 0.5694(3) 0.0374 1.0000 Uani .
C6 C 0.3715(6) 0.7738(5) 0.5027(2) 0.0334 1.0000 Uani .
C7 C 0.0724(5) 0.5843(4) 0.5756(2) 0.0306 1.0000 Uani .
C8 C -0.0184(7) 0.5206(6) 0.6267(3) 0.0524 1.0000 Uani .
C9 C 0.2125(7) 0.4836(6) 0.5372(3) 0.0530 1.0000 Uani .
C10 C 0.0447(6) 0.6299(5) 0.8112(2) 0.0318 1.0000 Uani .
C11 C 0.0100(8) 0.5043(6) 0.8113(3) 0.0522 1.0000 Uani .
C12 C 0.1591(8) 0.6185(7) 0.8560(3) 0.0531 1.0000 Uani .
C13 C 0.5446(5) 0.5063(5) 0.6782(3) 0.0354 1.0000 Uani .
C14 C 0.5982(6) 0.5543(5) 0.7318(3) 0.0415 1.0000 Uani .
C15 C 0.5214(8) 0.3749(6) 0.6964(4) 0.0680 1.0000 Uani .
C16 C 0.6500(9) 0.9411(7) 1.1073(3) 0.0612 1.0000 Uani .
C17 C 0.8136(8) 0.9269(9) 1.0915(3) 0.0780 1.0000 Uani .
C18 C 0.5989(8) 0.8490(8) 1.1555(3) 0.0732 1.0000 Uani .
C19 C 0.3859(6) 0.6767(5) 1.0358(3) 0.0415 1.0000 Uani .
C20 C 0.3718(10) 0.6321(7) 1.1069(3) 0.0739 1.0000 Uani .
C21 C 0.2398(12) 0.7035(10) 1.0082(5) 0.0989 1.0000 Uani .
O1 O 0.0118(3) 0.9211(3) 0.67907(13) 0.0208 1.0000 Uani .
O2 O 0.2705(3) 0.8715(3) 0.60933(14) 0.0230 1.0000 Uani .
O3 O 0.1232(3) 0.6700(3) 0.60743(14) 0.0229 1.0000 Uani .
O4 O 0.1057(3) 0.6610(3) 0.74462(14) 0.0259 1.0000 Uani .
O5 O 0.3975(3) 0.6052(3) 0.66382(15) 0.0268 1.0000 Uani .
O6 O 0.5698(4) 0.9693(3) 1.04877(14) 0.0292 1.0000 Uani .
O7 O 0.4225(4) 0.7984(3) 1.02792(17) 0.0382 1.0000 Uani .
Sn1 Sn 0.14374(3) 1.04558(3) 0.663866(14) 0.0214 1.0000 Uani .
Nb1 Nb 0.19503(4) 0.72877(3) 0.669689(17) 0.0183 1.0000 Uani .
Cl4 Cl 0.26988(12) 0.87284(10) 0.74971(5) 0.0276 1.0000 Uani .
H62 H 0.4429 0.7724 0.4626 0.0498 1.0000 Uiso R
H63 H 0.3956 0.6836 0.5209 0.0502 1.0000 Uiso R
H61 H 0.2659 0.8080 0.4929 0.0497 1.0000 Uiso R
H52 H 0.6280 0.8189 0.5324 0.0557 1.0000 Uiso R
H53 H 0.5540 0.8609 0.6043 0.0560 1.0000 Uiso R
H51 H 0.5830 0.7167 0.5845 0.0557 1.0000 Uiso R
H41 H 0.3646 0.9510 0.5308 0.0328 1.0000 Uiso R
H33 H -0.2837 0.9927 0.6004 0.0489 1.0000 Uiso R
H32 H -0.1518 0.8509 0.6026 0.0490 1.0000 Uiso R
H31 H -0.1092 0.9754 0.5727 0.0488 1.0000 Uiso R
H23 H -0.3516 0.9445 0.7248 0.0627 1.0000 Uiso R
H22 H -0.2308 0.9336 0.7705 0.0627 1.0000 Uiso R
H21 H -0.2009 0.8129 0.7258 0.0629 1.0000 Uiso R
H11 H -0.1964 1.0688 0.6773 0.0320 1.0000 Uiso R
H123 H 0.1135 0.6049 0.9006 0.0798 1.0000 Uiso R
H121 H 0.2548 0.5428 0.8437 0.0798 1.0000 Uiso R
H122 H 0.1822 0.6989 0.8524 0.0801 1.0000 Uiso R
H113 H -0.0275 0.4810 0.8555 0.0782 1.0000 Uiso R
H111 H 0.1035 0.4322 0.7943 0.0778 1.0000 Uiso R
H112 H -0.0689 0.5190 0.7843 0.0782 1.0000 Uiso R
H101 H -0.0525 0.7043 0.8242 0.0381 1.0000 Uiso R
H141 H 0.6972 0.4896 0.7410 0.0620 1.0000 Uiso R
H143 H 0.5205 0.5645 0.7706 0.0617 1.0000 Uiso R
H142 H 0.6089 0.6395 0.7183 0.0619 1.0000 Uiso R
H151 H 0.6167 0.3079 0.7083 0.1018 1.0000 Uiso R
H153 H 0.4365 0.3873 0.7327 0.1022 1.0000 Uiso R
H152 H 0.4946 0.3467 0.6588 0.1019 1.0000 Uiso R
H131 H 0.6237 0.4975 0.6387 0.0422 1.0000 Uiso R
H92 H 0.1780 0.4227 0.5195 0.0798 1.0000 Uiso R
H91 H 0.2877 0.4357 0.5659 0.0799 1.0000 Uiso R
H93 H 0.2576 0.5302 0.5022 0.0797 1.0000 Uiso R
H82 H -0.0614 0.4711 0.6052 0.0787 1.0000 Uiso R
H81 H 0.0509 0.4612 0.6559 0.0788 1.0000 Uiso R
H83 H -0.1020 0.5899 0.6516 0.0788 1.0000 Uiso R
H71 H 0.0026 0.6420 0.5447 0.0369 1.0000 Uiso R
Cl1 Cl 0.03251(14) 1.16957(11) 0.57151(6) 0.0341 1.0000 Uani .
Cl2 Cl -0.03019(14) 1.19520(11) 0.74420(6) 0.0348 1.0000 Uani .
Cl3 Cl 0.35027(14) 1.12928(12) 0.64916(6) 0.0371 1.0000 Uani .
Sn2 Sn 0.61293(4) 0.84822(3) 0.968921(15) 0.0297 1.0000 Uani .
Cl6 Cl 0.59449(17) 0.73797(14) 0.88014(6) 0.0460 1.0000 Uani .
Cl5 Cl 0.79355(17) 0.64892(12) 1.01030(7) 0.0490 1.0000 Uani .
Cl7 Cl 0.80752(14) 0.93384(12) 0.91126(6) 0.0376 1.0000 Uani .
H213 H 0.2226 0.6213 1.0071 0.1480 1.0000 Uiso R
H212 H 0.1526 0.7643 1.0357 0.1479 1.0000 Uiso R
H211 H 0.2475 0.7431 0.9645 0.1479 1.0000 Uiso R
H203 H 0.4672 0.6187 1.1233 0.1109 1.0000 Uiso R
H202 H 0.2857 0.6994 1.1314 0.1108 1.0000 Uiso R
H201 H 0.3527 0.5497 1.1121 0.1109 1.0000 Uiso R
H191 H 0.4736 0.6065 1.0108 0.0501 1.0000 Uiso R
H173 H 0.8553 0.9225 1.1310 0.1168 1.0000 Uiso R
H172 H 0.8220 1.0026 1.0639 0.1167 1.0000 Uiso R
H171 H 0.8695 0.8453 1.0687 0.1172 1.0000 Uiso R
H183 H 0.6359 0.8486 1.1963 0.1098 1.0000 Uiso R
H182 H 0.4866 0.8745 1.1633 0.1097 1.0000 Uiso R
H181 H 0.6455 0.7600 1.1389 0.1101 1.0000 Uiso R
H161 H 0.6005 1.0270 1.1301 0.0745 1.0000 Uiso R
H7 H 0.3471 0.8622 1.0430 0.0570 1.0000 Uiso R

loop_
_atom_site_aniso_label
_atom_site_aniso_U_11
_atom_site_aniso_U_22
_atom_site_aniso_U_33
_atom_site_aniso_U_23
_atom_site_aniso_U_13
_atom_site_aniso_U_12
C1 0.0146(18) 0.024(2) 0.038(2) -0.0014(18) -0.0037(16) -0.0039(16)
C2 0.021(2) 0.058(3) 0.042(3) 0.002(2) -0.0009(19) -0.011(2)
C3 0.028(2) 0.035(2) 0.037(2) 0.002(2) -0.0118(18) -0.0116(19)
C4 0.028(2) 0.024(2) 0.030(2) 0.0028(18) 0.0014(17) -0.0119(17)
C5 0.025(2) 0.038(3) 0.049(3) -0.009(2) 0.006(2) -0.015(2)
C6 0.037(2) 0.036(3) 0.026(2) -0.0029(19) 0.0009(18) -0.015(2)
C7 0.034(2) 0.026(2) 0.038(2) -0.0071(19) -0.0113(19) -0.0140(19)
C8 0.065(4) 0.046(3) 0.061(4) -0.018(3) 0.009(3) -0.041(3)
C9 0.052(3) 0.051(3) 0.062(4) -0.033(3) 0.012(3) -0.027(3)
C10 0.035(2) 0.031(2) 0.024(2) 0.0023(18) 0.0015(17) -0.0094(19)
C11 0.075(4) 0.057(4) 0.039(3) 0.011(3) -0.005(3) -0.046(3)
C12 0.071(4) 0.069(4) 0.034(3) 0.022(3) -0.021(3) -0.043(3)
C13 0.022(2) 0.029(2) 0.050(3) 0.000(2) -0.0078(19) -0.0017(18)
C14 0.030(2) 0.043(3) 0.051(3) -0.001(2) -0.012(2) -0.010(2)
C15 0.059(4) 0.025(3) 0.124(6) 0.000(3) -0.048(4) -0.004(3)
C16 0.094(5) 0.055(4) 0.051(4) 0.017(3) -0.046(3) -0.034(4)
C17 0.049(4) 0.130(7) 0.051(4) -0.006(4) -0.021(3) -0.022(4)
C18 0.067(4) 0.089(5) 0.031(3) 0.011(3) -0.009(3) 0.005(4)
C19 0.053(3) 0.022(2) 0.053(3) -0.008(2) 0.007(2) -0.022(2)
C20 0.115(6) 0.056(4) 0.057(4) 0.022(3) -0.007(4) -0.047(4)
C21 0.128(8) 0.104(7) 0.110(7) 0.009(6) -0.051(6) -0.082(6)
O1 0.0191(13) 0.0193(13) 0.0246(14) -0.0018(11) -0.0050(10) -0.0067(11)
O2 0.0204(13) 0.0221(14) 0.0258(14) -0.0022(12) 0.0007(11) -0.0086(11)
O3 0.0253(14) 0.0228(14) 0.0262(14) -0.0022(12) -0.0064(11) -0.0137(12)
O4 0.0307(16) 0.0222(14) 0.0261(15) 0.0025(12) -0.0039(12) -0.0123(12)
O5 0.0238(15) 0.0201(14) 0.0358(17) -0.0019(12) -0.0056(12) -0.0067(12)
O6 0.0439(18) 0.0231(15) 0.0217(15) 0.0010(12) -0.0106(13) -0.0116(14)
O7 0.049(2) 0.0220(16) 0.0417(19) -0.0028(14) 0.0076(15) -0.0166(15)
Sn1 0.02264(15) 0.01678(14) 0.02689(15) -0.00104(11) -0.00624(10) -0.00849(11)
Nb1 0.01814(17) 0.01570(16) 0.02226(18) -0.00034(13) -0.00386(13) -0.00725(13)
Cl4 0.0335(5) 0.0238(5) 0.0302(5) 0.0002(4) -0.0156(4) -0.0110(4)
Cl1 0.0452(6) 0.0262(5) 0.0350(6) 0.0082(4) -0.0170(5) -0.0152(5)
Cl2 0.0372(6) 0.0255(5) 0.0391(6) -0.0108(5) -0.0057(5) -0.0060(5)
Cl3 0.0350(6) 0.0304(6) 0.0541(7) 0.0004(5) -0.0089(5) -0.0207(5)
Sn2 0.03992(18) 0.01881(15) 0.02975(17) -0.00270(12) -0.00149(13) -0.01130(13)
Cl6 0.0636(8) 0.0404(7) 0.0406(7) -0.0175(6) 0.0041(6) -0.0278(6)
Cl5 0.0512(8) 0.0238(6) 0.0587(8) 0.0046(6) -0.0035(6) -0.0026(5)
Cl7 0.0436(7) 0.0297(6) 0.0389(6) -0.0062(5) 0.0043(5) -0.0162(5)

loop_
_atom_type_symbol
_atom_type_scat_dispersion_real
_atom_type_scat_dispersion_imag
_atom_type_scat_Cromer_Mann_a1
_atom_type_scat_Cromer_Mann_b1
_atom_type_scat_Cromer_Mann_a2
_atom_type_scat_Cromer_Mann_b2
_atom_type_scat_Cromer_Mann_a3
_atom_type_scat_Cromer_Mann_b3
_atom_type_scat_Cromer_Mann_a4
_atom_type_scat_Cromer_Mann_b4
_atom_type_scat_Cromer_Mann_c
_atom_type_scat_source
C 0.0033 0.0016 2.3100 20.8439 1.0200 10.2075 1.5886 0.5687 0.8650 51.6512 0.2156 'International Tables Vol C 4.2.6.8 and 6.1.1.4'
H 0.0000 0.0000 0.4930 10.5109 0.3229 26.1257 0.1402 3.1424 0.0408 57.7998 0.0030 'International Tables Vol C 4.2.6.8 and 6.1.1.4'
O 0.0106 0.0060 3.0485 13.2771 2.2868 5.7011 1.5463 0.3239 0.8670 32.9089 0.2508 'International Tables Vol C 4.2.6.8 and 6.1.1.4'
Cl 0.1484 0.1585 11.4604 0.0104 7.1964 1.1662 6.2556 18.5194 1.6455 47.7784 -9.5574 'International Tables Vol C 4.2.6.8 and 6.1.1.4'
Nb -2.0727 0.6215 17.6142 1.1887 12.0144 11.7660 4.0418 0.2048 3.5335 69.7957 3.7559 'International Tables Vol C 4.2.6.8 and 6.1.1.4'
Sn -0.6537 1.4246 19.1889 5.8303 19.1005 0.5031 4.4585 26.8909 2.4663 83.9572 4.7821 'International Tables Vol C 4.2.6.8 and 6.1.1.4'

loop_
_geom_angle_atom_site_label_1
_geom_angle_site_symmetry_1
_geom_angle_atom_site_label_2
_geom_angle_atom_site_label_3
_geom_angle_site_symmetry_3
_geom_angle
_geom_angle_publ_flag
C2 . C1 C3 . 112.6(4) yes
C2 . C1 O1 . 109.4(3) yes
C3 . C1 O1 . 109.9(3) yes
C2 . C1 H11 . 109.6 no
C3 . C1 H11 . 107.6 no
O1 . C1 H11 . 107.6 no
C1 . C2 H23 . 109.3 no
C1 . C2 H22 . 110.3 no
H23 . C2 H22 . 107.6 no
C1 . C2 H21 . 110.9 no
H23 . C2 H21 . 109.2 no
H22 . C2 H21 . 109.4 no
C1 . C3 H33 . 108.6 no
C1 . C3 H32 . 109.8 no
H33 . C3 H32 . 109.5 no
C1 . C3 H31 . 109.7 no
H33 . C3 H31 . 109.5 no
H32 . C3 H31 . 109.7 no
C5 . C4 C6 . 112.3(4) yes
C5 . C4 O2 . 110.7(4) yes
C6 . C4 O2 . 109.4(3) yes
C5 . C4 H41 . 109.8 no
C6 . C4 H41 . 108.0 no
O2 . C4 H41 . 106.4 no
C4 . C5 H52 . 110.5 no
C4 . C5 H53 . 109.1 no
H52 . C5 H53 . 108.1 no
C4 . C5 H51 . 110.8 no
H52 . C5 H51 . 109.7 no
H53 . C5 H51 . 108.6 no
C4 . C6 H62 . 109.8 no
C4 . C6 H63 . 110.0 no
H62 . C6 H63 . 108.6 no
C4 . C6 H61 . 110.0 no
H62 . C6 H61 . 109.1 no
H63 . C6 H61 . 109.3 no
C8 . C7 C9 . 112.9(4) yes
C8 . C7 O3 . 109.1(4) yes
C9 . C7 O3 . 109.3(4) yes
C8 . C7 H71 . 109.4 no
C9 . C7 H71 . 108.9 no
O3 . C7 H71 . 107.1 no
C7 . C8 H82 . 109.1 no
C7 . C8 H81 . 109.4 no
H82 . C8 H81 . 110.1 no
C7 . C8 H83 . 108.9 no
H82 . C8 H83 . 109.7 no
H81 . C8 H83 . 109.7 no
C7 . C9 H92 . 108.3 no
C7 . C9 H91 . 109.4 no
H92 . C9 H91 . 110.0 no
C7 . C9 H93 . 108.6 no
H92 . C9 H93 . 110.2 no
H91 . C9 H93 . 110.3 no
C11 . C10 C12 . 113.2(5) yes
C11 . C10 O4 . 108.5(4) yes
C12 . C10 O4 . 109.5(4) yes
C11 . C10 H101 . 109.4 no
C12 . C10 H101 . 109.1 no
O4 . C10 H101 . 106.9 no
C10 . C11 H113 . 109.3 no
C10 . C11 H111 . 110.0 no
H113 . C11 H111 . 109.5 no
C10 . C11 H112 . 109.8 no
H113 . C11 H112 . 109.1 no
H111 . C11 H112 . 109.1 no
C10 . C12 H123 . 108.7 no
C10 . C12 H121 . 108.9 no
H123 . C12 H121 . 110.0 no
C10 . C12 H122 . 110.2 no
H123 . C12 H122 . 109.5 no
H121 . C12 H122 . 109.6 no
C14 . C13 C15 . 113.0(5) yes
C14 . C13 O5 . 109.4(4) yes
C15 . C13 O5 . 108.2(4) yes
C14 . C13 H131 . 107.5 no
C15 . C13 H131 . 110.2 no
O5 . C13 H131 . 108.5 no
C13 . C14 H141 . 109.8 no
C13 . C14 H143 . 108.1 no
H141 . C14 H143 . 109.6 no
C13 . C14 H142 . 109.8 no
H141 . C14 H142 . 109.8 no
H143 . C14 H142 . 109.7 no
C13 . C15 H151 . 110.0 no
C13 . C15 H153 . 109.2 no
H151 . C15 H153 . 110.2 no
C13 . C15 H152 . 108.6 no
H151 . C15 H152 . 109.5 no
H153 . C15 H152 . 109.2 no
C17 . C16 C18 . 121.4(6) yes
C17 . C16 O6 . 113.4(5) yes
C18 . C16 O6 . 111.5(5) yes
C17 . C16 H161 . 103.1 no
C18 . C16 H161 . 101.8 no
O6 . C16 H161 . 102.7 no
C16 . C17 H173 . 109.9 no
C16 . C17 H172 . 109.2 no
H173 . C17 H172 . 109.8 no
C16 . C17 H171 . 107.9 no
H173 . C17 H171 . 109.6 no
H172 . C17 H171 . 110.5 no
C16 . C18 H183 . 108.6 no
C16 . C18 H182 . 112.1 no
H183 . C18 H182 . 109.7 no
C16 . C18 H181 . 108.7 no
H183 . C18 H181 . 108.8 no
H182 . C18 H181 . 108.9 no
C20 . C19 C21 . 112.3(6) yes
C20 . C19 O7 . 109.6(5) yes
C21 . C19 O7 . 108.9(5) yes
C20 . C19 H191 . 108.7 no
C21 . C19 H191 . 109.5 no
O7 . C19 H191 . 107.8 no
C19 . C20 H203 . 109.8 no
C19 . C20 H202 . 109.1 no
H203 . C20 H202 . 109.6 no
C19 . C20 H201 . 109.9 no
H203 . C20 H201 . 109.3 no
H202 . C20 H201 . 109.1 no
C19 . C21 H213 . 109.8 no
C19 . C21 H212 . 109.2 no
H213 . C21 H212 . 109.1 no
C19 . C21 H211 . 110.3 no
H213 . C21 H211 . 109.4 no
H212 . C21 H211 . 109.0 no
C1 . O1 Sn1 . 122.3(2) yes
C1 . O1 Nb1 . 133.9(2) yes
Sn1 . O1 Nb1 . 100.54(11) yes
C4 . O2 Sn1 . 126.0(2) yes
C4 . O2 Nb1 . 133.2(2) yes
Sn1 . O2 Nb1 . 100.38(11) yes
C7 . O3 Nb1 . 159.2(3) yes
C10 . O4 Nb1 . 166.3(3) yes
C13 . O5 Nb1 . 164.5(3) yes
C16 . O6 Sn2 2_677 123.5(3) yes
C16 . O6 Sn2 . 129.1(3) yes
Sn2 2_677 O6 Sn2 . 107.43(12) yes
C19 . O7 Sn2 . 132.5(3) yes
C19 . O7 H7 . 110.9 no
Sn2 . O7 H7 . 115.3 no
O2 . Sn1 O1 . 71.67(10) yes
O2 . Sn1 Cl4 . 76.63(8) yes
O1 . Sn1 Cl4 . 76.54(8) yes
O2 . Sn1 Cl1 . 92.70(8) yes
O1 . Sn1 Cl1 . 96.16(8) yes
Cl4 . Sn1 Cl1 . 168.48(4) yes
O2 . Sn1 Cl2 . 162.67(8) yes
O1 . Sn1 Cl2 . 92.60(8) yes
Cl4 . Sn1 Cl2 . 92.97(4) yes
Cl1 . Sn1 Cl2 . 96.29(4) yes
O2 . Sn1 Cl3 . 96.14(8) yes
O1 . Sn1 Cl3 . 164.25(8) yes
Cl4 . Sn1 Cl3 . 91.17(4) yes
Cl1 . Sn1 Cl3 . 94.32(4) yes
Cl2 . Sn1 Cl3 . 97.91(4) yes
O1 . Nb1 O2 . 70.94(10) yes
O1 . Nb1 O5 . 157.16(12) yes
O2 . Nb1 O5 . 91.82(12) yes
O1 . Nb1 O4 . 92.31(12) yes
O2 . Nb1 O4 . 156.67(12) yes
O5 . Nb1 O4 . 99.23(13) yes
O1 . Nb1 O3 . 96.76(11) yes
O2 . Nb1 O3 . 97.84(12) yes
O5 . Nb1 O3 . 100.46(13) yes
O4 . Nb1 O3 . 100.25(13) yes
O1 . Nb1 Cl4 . 71.87(7) yes
O2 . Nb1 Cl4 . 72.47(8) yes
O5 . Nb1 Cl4 . 88.99(9) yes
O4 . Nb1 Cl4 . 87.15(9) yes
O3 . Nb1 Cl4 . 166.82(9) yes
Nb1 . Cl4 Sn1 . 76.56(3) yes
O7 . Sn2 O6 2_677 82.91(12) yes
O7 . Sn2 O6 . 81.22(13) yes
O6 2_677 Sn2 O6 . 72.57(12) yes
O7 . Sn2 Cl6 . 89.70(10) yes
O6 2_677 Sn2 Cl6 . 95.80(9) yes
O6 . Sn2 Cl6 . 165.96(10) yes
O7 . Sn2 Cl5 . 89.15(10) yes
O6 2_677 Sn2 Cl5 . 168.84(9) yes
O6 . Sn2 Cl5 . 98.53(9) yes
Cl6 . Sn2 Cl5 . 91.98(5) yes
O7 . Sn2 Cl7 . 171.70(9) yes
O6 2_677 Sn2 Cl7 . 91.35(9) yes
O6 . Sn2 Cl7 . 91.36(9) yes
Cl6 . Sn2 Cl7 . 96.88(5) yes
Cl5 . Sn2 Cl7 . 95.66(5) yes

loop_
_geom_bond_atom_site_label_1
_geom_bond_atom_site_label_2
_geom_bond_site_symmetry_2
_geom_bond_distance
_geom_bond_publ_flag
C1 C2 . 1.502(6) yes
C1 C3 . 1.506(6) yes
C1 O1 . 1.470(5) yes
C1 H11 . 0.973 no
C2 H23 . 0.961 no
C2 H22 . 0.966 no
C2 H21 . 0.972 no
C3 H33 . 0.953 no
C3 H32 . 0.957 no
C3 H31 . 0.962 no
C4 C5 . 1.524(6) yes
C4 C6 . 1.500(6) yes
C4 O2 . 1.458(5) yes
C4 H41 . 0.973 no
C5 H52 . 0.962 no
C5 H53 . 0.958 no
C5 H51 . 0.959 no
C6 H62 . 0.959 no
C6 H63 . 0.960 no
C6 H61 . 0.960 no
C7 C8 . 1.500(7) yes
C7 C9 . 1.499(7) yes
C7 O3 . 1.437(5) yes
C7 H71 . 0.989 no
C8 H82 . 0.955 no
C8 H81 . 0.967 no
C8 H83 . 0.961 no
C9 H92 . 0.956 no
C9 H91 . 0.958 no
C9 H93 . 0.959 no
C10 C11 . 1.500(7) yes
C10 C12 . 1.493(7) yes
C10 O4 . 1.443(5) yes
C10 H101 . 0.972 no
C11 H113 . 0.959 no
C11 H111 . 0.960 no
C11 H112 . 0.956 no
C12 H123 . 0.962 no
C12 H121 . 0.968 no
C12 H122 . 0.958 no
C13 C14 . 1.499(7) yes
C13 C15 . 1.506(8) yes
C13 O5 . 1.441(5) yes
C13 H131 . 0.980 no
C14 H141 . 0.960 no
C14 H143 . 0.961 no
C14 H142 . 0.964 no
C15 H151 . 0.962 no
C15 H153 . 0.964 no
C15 H152 . 0.964 no
C16 C17 . 1.446(10) yes
C16 C18 . 1.472(10) yes
C16 O6 . 1.478(6) yes
C16 H161 . 0.991 no
C17 H173 . 0.954 no
C17 H172 . 0.962 no
C17 H171 . 0.958 no
C18 H183 . 0.964 no
C18 H182 . 0.960 no
C18 H181 . 0.963 no
C19 C20 . 1.493(8) yes
C19 C21 . 1.482(10) yes
C19 O7 . 1.457(5) yes
C19 H191 . 0.984 no
C20 H203 . 0.961 no
C20 H202 . 0.957 no
C20 H201 . 0.958 no
C21 H213 . 0.959 no
C21 H212 . 0.959 no
C21 H211 . 0.959 no
O1 Sn1 . 2.095(3) yes
O1 Nb1 . 2.131(3) yes
O2 Sn1 . 2.115(3) yes
O2 Nb1 . 2.116(3) yes
O3 Nb1 . 1.814(3) yes
O4 Nb1 . 1.832(3) yes
O5 Nb1 . 1.843(3) yes
O6 Sn2 2_677 2.108(3) yes
O6 Sn2 . 2.096(3) yes
O7 Sn2 . 2.164(3) yes
O7 H7 . 0.815 no
Sn1 Cl4 . 2.5269(10) yes
Sn1 Cl1 . 2.3704(11) yes
Sn1 Cl2 . 2.3644(11) yes
Sn1 Cl3 . 2.3665(11) yes
Nb1 Cl4 . 2.7144(10) yes
Sn2 Cl6 . 2.3477(12) yes
Sn2 Cl5 . 2.3614(13) yes
Sn2 Cl7 . 2.3999(12) yes

loop_
_geom_hbond_atom_site_label_D
_geom_hbond_atom_site_label_H
_geom_hbond_atom_site_label_A
_geom_hbond_site_symmetry_A
_geom_hbond_angle_DHA
_geom_hbond_distance_DH
_geom_hbond_distance_HA
_geom_hbond_distance_DA
_geom_hbond_publ_flag
C3 H32 O3 . 124 0.96 2.58 3.218(9) yes
O7 H7 Cl7 2_677 163 0.815 2.313 3.101(3) yes
